data_4315338
loop_
_publ_author_name
'Elizabeth M. Lane'
'Timothy W. Chapp'
'Russell P. Hughes'
'David S. Glueck'
'Brett C. Feland'
'Guy M. Bernard'
'Roderick E. Wasylishen'
'Arnold L. Rheingold'

_publ_section_title
;
 Synthesis of Gold Phosphido Complexes Derived from Bis(secondary)
 Phosphines. Structure of Tetrameric [Au(MesP(CH2)3PMes)Au]4
;
_journal_name_full 'Inorganic Chemistry'
_journal_page_first 3950
_journal_page_last 3957
_journal_paper_doi 10.1021/ic100219j
_journal_volume 49
_journal_year 2010
_chemical_formula_sum 'C98 H128 Au8 P8'
_chemical_formula_weight 3129.50
_chemical_name_systematic
; 
 ? 
;
_space_group_IT_number 2
_symmetry_cell_setting triclinic
_symmetry_space_group_name_Hall '-P 1'
_symmetry_space_group_name_H-M 'P -1'
_atom_sites_solution_hydrogens geom
_atom_sites_solution_primary direct
_atom_sites_solution_secondary difmap
_audit_creation_method SHELXL-97
_cell_angle_alpha 84.064(5)
_cell_angle_beta 78.114(5)
_cell_angle_gamma 70.485(5)
_cell_formula_units_Z 2
_cell_length_a 15.693(7)
_cell_length_b 16.377(7)
_cell_length_c 21.381(9)
_cell_measurement_reflns_used 9963
_cell_measurement_temperature 150(2)
_cell_measurement_theta_max 25.34
_cell_measurement_theta_min 2.66
_cell_volume 5065(4)
_computing_cell_refinement 'Bruker SAINT'
_computing_data_collection 'Bruker APEX2'
_computing_data_reduction 'Bruker SAINT'
_computing_molecular_graphics 'Bruker SHELXTL'
_computing_publication_material 'Bruker SHELXTL'
_computing_structure_refinement 'SHELXL-97 (Sheldrick, 1997)'
_computing_structure_solution 'SHELXS-97 (Sheldrick, 1990)'
_diffrn_ambient_temperature 150(2)
_diffrn_measured_fraction_theta_full 0.967
_diffrn_measured_fraction_theta_max 0.946
_diffrn_measurement_device_type 'Bruker APEX-II CCD'
_diffrn_measurement_method '\f and \w scans'
_diffrn_radiation_monochromator graphite
_diffrn_radiation_source 'fine-focus sealed tube'
_diffrn_radiation_type MoK\a
_diffrn_radiation_wavelength 0.71073
_diffrn_reflns_av_R_equivalents 0.0770
_diffrn_reflns_av_sigmaI/netI 0.0779
_diffrn_reflns_limit_h_max 18
_diffrn_reflns_limit_h_min -19
_diffrn_reflns_limit_k_max 19
_diffrn_reflns_limit_k_min -19
_diffrn_reflns_limit_l_max 25
_diffrn_reflns_limit_l_min -26
_diffrn_reflns_number 72684
_diffrn_reflns_theta_full 25.00
_diffrn_reflns_theta_max 25.76
_diffrn_reflns_theta_min 1.55
_exptl_absorpt_coefficient_mu 11.708
_exptl_absorpt_correction_T_max 0.456
_exptl_absorpt_correction_T_min 0.245
_exptl_absorpt_correction_type multi-scan
_exptl_absorpt_process_details sadabs
_exptl_crystal_colour orange
_exptl_crystal_density_diffrn 2.052
_exptl_crystal_density_method 'not measured'
_exptl_crystal_description block
_exptl_crystal_F_000 2936
_exptl_crystal_size_max 0.31
_exptl_crystal_size_mid 0.26
_exptl_crystal_size_min 0.21
_refine_diff_density_max 1.660
_refine_diff_density_min -1.930
_refine_diff_density_rms 0.229
_refine_ls_extinction_method none
_refine_ls_goodness_of_fit_ref 1.033
_refine_ls_hydrogen_treatment constr
_refine_ls_matrix_type full
_refine_ls_number_parameters 1003
_refine_ls_number_reflns 18333
_refine_ls_number_restraints 2
_refine_ls_restrained_S_all 1.033
_refine_ls_R_factor_all 0.0903
_refine_ls_R_factor_gt 0.0508
_refine_ls_shift/su_max 0.582
_refine_ls_shift/su_mean 0.004
_refine_ls_structure_factor_coef Fsqd
_refine_ls_weighting_details 'calc w=1/[\s^2^(Fo^2^)+(0.0570P)^2^+3.8000P] where P=(Fo^2^+2Fc^2^)/3'
_refine_ls_weighting_scheme calc
_refine_ls_wR_factor_gt 0.1108
_refine_ls_wR_factor_ref 0.1313
_reflns_number_gt 12357
_reflns_number_total 18333
_reflns_threshold_expression >2sigma(I)
_cod_data_source_file ic100219j_si_002_3.cif
_cod_data_source_block glu303
_cod_depositor_comments
;
The following automatic conversions were performed:

'_symmetry_cell_setting' value 'Triclinic' changed to 'triclinic'
according to the built-in table from CIF Core dictionary named
'cif_core.dic' version 2.4.1 from 2010-06-29.

Automatic conversion script
Id: cif_fix_values 1646 2011-03-28 12:23:43Z adriana 
;
_cod_database_code 4315338

loop_
_symmetry_equiv_pos_as_xyz
'x, y, z'
'-x, -y, -z'

loop_
_atom_site_label
_atom_site_type_symbol
_atom_site_fract_x
_atom_site_fract_y
_atom_site_fract_z
_atom_site_U_iso_or_equiv
_atom_site_adp_type
_atom_site_occupancy
_atom_site_symmetry_multiplicity
_atom_site_calc_flag
_atom_site_refinement_flags
_atom_site_disorder_assembly
_atom_site_disorder_group
Au1 Au 0.40173(4) 0.48180(3) 0.13352(2) 0.03879(13) Uani 1 1 d . . .
Au2 Au 0.58250(3) 0.47517(3) 0.21388(2) 0.03655(13) Uani 1 1 d . . .
Au3 Au 0.69622(4) 0.24780(3) 0.18941(2) 0.03752(13) Uani 1 1 d . . .
Au4 Au 0.64791(3) 0.05183(3) 0.23322(2) 0.03645(13) Uani 1 1 d . . .
Au5 Au 0.60975(3) 0.08912(3) 0.40279(2) 0.03518(13) Uani 1 1 d . . .
Au6 Au 0.47400(3) 0.31038(3) 0.44056(2) 0.03497(13) Uani 1 1 d . . .
Au7 Au 0.32113(3) 0.31536(3) 0.34041(2) 0.03679(13) Uani 1 1 d . . .
Au8 Au 0.32448(3) 0.29291(3) 0.17947(2) 0.03663(13) Uani 1 1 d . . .
P1 P 0.3654(2) 0.3755(2) 0.08984(14) 0.0378(8) Uani 1 1 d . . .
P2 P 0.4482(2) 0.5734(2) 0.18557(14) 0.0371(8) Uani 1 1 d . . .
P3 P 0.6978(2) 0.3581(2) 0.24824(13) 0.0350(7) Uani 1 1 d . . .
P4 P 0.6654(2) 0.1414(2) 0.14303(13) 0.0354(8) Uani 1 1 d . . .
P5 P 0.6089(2) -0.0108(2) 0.33326(14) 0.0350(7) Uani 1 1 d . . .
P6 P 0.6043(2) 0.2012(2) 0.46324(13) 0.0341(7) Uani 1 1 d . . .
P7 P 0.3551(2) 0.4101(2) 0.39615(13) 0.0347(7) Uani 1 1 d . . .
P8 P 0.3107(2) 0.21451(19) 0.27623(13) 0.0324(7) Uani 1 1 d . . .
C11 C 0.2882(9) 0.4162(9) 0.0326(5) 0.046(3) Uani 1 1 d . . .
C12 C 0.2959(10) 0.4850(8) -0.0121(5) 0.046(4) Uani 1 1 d . . .
C13 C 0.2342(12) 0.5156(10) -0.0546(6) 0.063(4) Uani 1 1 d . . .
H13A H 0.2412 0.5610 -0.0846 0.075 Uiso 1 1 calc R . .
C14 C 0.1648(12) 0.4835(13) -0.0551(7) 0.082(6) Uani 1 1 d . . .
C15 C 0.1574(12) 0.4157(12) -0.0121(7) 0.079(5) Uani 1 1 d . . .
H15A H 0.1103 0.3914 -0.0121 0.095 Uiso 1 1 calc R . .
C16 C 0.2160(11) 0.3831(11) 0.0300(6) 0.064(4) Uani 1 1 d . . .
C17 C 0.3716(11) 0.5244(10) -0.0198(6) 0.065(4) Uani 1 1 d . . .
H17A H 0.3631 0.5708 -0.0532 0.097 Uiso 1 1 calc R . .
H17B H 0.4312 0.4797 -0.0321 0.097 Uiso 1 1 calc R . .
H17C H 0.3698 0.5485 0.0207 0.097 Uiso 1 1 calc R . .
C18 C 0.0949(14) 0.5203(16) -0.1000(9) 0.129(9) Uani 1 1 d . . .
H18A H 0.1091 0.5682 -0.1265 0.193 Uiso 1 1 calc R . .
H18B H 0.0328 0.5415 -0.0746 0.193 Uiso 1 1 calc R . .
H18C H 0.0983 0.4747 -0.1275 0.193 Uiso 1 1 calc R . .
C19 C 0.2023(14) 0.3049(12) 0.0719(8) 0.094(7) Uani 1 1 d . . .
H19A H 0.1487 0.2929 0.0634 0.140 Uiso 1 1 calc R . .
H19B H 0.1923 0.3178 0.1171 0.140 Uiso 1 1 calc R . .
H19C H 0.2571 0.2541 0.0620 0.140 Uiso 1 1 calc R . .
C21 C 0.4502(9) 0.6767(8) 0.1444(5) 0.041(3) Uani 1 1 d . . .
C22 C 0.5229(10) 0.7110(9) 0.1410(6) 0.046(3) Uani 1 1 d . . .
C23 C 0.5160(11) 0.7942(9) 0.1144(6) 0.054(4) Uani 1 1 d . . .
H23A H 0.5660 0.8156 0.1122 0.065 Uiso 1 1 calc R . .
C24 C 0.4390(11) 0.8461(9) 0.0914(6) 0.049(4) Uani 1 1 d . . .
C25 C 0.3686(10) 0.8144(8) 0.0932(6) 0.044(3) Uani 1 1 d . . .
H25A H 0.3161 0.8493 0.0762 0.052 Uiso 1 1 calc R . .
C26 C 0.3712(8) 0.7315(7) 0.1195(5) 0.034(3) Uani 1 1 d . . .
C27 C 0.6116(11) 0.6629(9) 0.1663(7) 0.064(4) Uani 1 1 d . . .
H27A H 0.6519 0.6989 0.1583 0.095 Uiso 1 1 calc R . .
H27B H 0.6430 0.6082 0.1445 0.095 Uiso 1 1 calc R . .
H27C H 0.5968 0.6509 0.2124 0.095 Uiso 1 1 calc R . .
C28 C 0.4322(13) 0.9382(10) 0.0631(8) 0.081(6) Uani 1 1 d . . .
H28A H 0.3727 0.9652 0.0496 0.122 Uiso 1 1 calc R . .
H28B H 0.4818 0.9347 0.0261 0.122 Uiso 1 1 calc R . .
H28C H 0.4378 0.9731 0.0957 0.122 Uiso 1 1 calc R . .
C29 C 0.2871(10) 0.7043(9) 0.1193(8) 0.061(4) Uani 1 1 d . . .
H29A H 0.2414 0.7514 0.1002 0.091 Uiso 1 1 calc R . .
H29B H 0.2603 0.6917 0.1633 0.091 Uiso 1 1 calc R . .
H29C H 0.3057 0.6523 0.0943 0.091 Uiso 1 1 calc R . .
C31 C 0.8095(8) 0.3727(7) 0.2485(5) 0.034(3) Uani 1 1 d . . .
C32 C 0.8944(9) 0.3094(7) 0.2291(5) 0.039(3) Uani 1 1 d . . .
C33 C 0.9742(10) 0.3263(9) 0.2309(6) 0.049(3) Uani 1 1 d . . .
H33A H 1.0310 0.2825 0.2173 0.059 Uiso 1 1 calc R . .
C34 C 0.9777(10) 0.4029(10) 0.2512(7) 0.055(4) Uani 1 1 d . . .
C35 C 0.8924(10) 0.4630(9) 0.2717(6) 0.046(3) Uani 1 1 d . . .
H35A H 0.8918 0.5157 0.2870 0.055 Uiso 1 1 calc R . .
C36 C 0.8081(9) 0.4537(8) 0.2719(5) 0.038(3) Uani 1 1 d . . .
C37 C 0.9035(10) 0.2229(10) 0.2049(7) 0.066(4) Uani 1 1 d . . .
H37A H 0.8421 0.2189 0.2065 0.099 Uiso 1 1 calc R . .
H37B H 0.9371 0.1761 0.2317 0.099 Uiso 1 1 calc R . .
H37C H 0.9370 0.2176 0.1606 0.099 Uiso 1 1 calc R . .
C38 C 1.0682(11) 0.4145(12) 0.2523(9) 0.085(6) Uani 1 1 d . . .
H38A H 1.1183 0.3629 0.2358 0.127 Uiso 1 1 calc R . .
H38B H 1.0718 0.4227 0.2963 0.127 Uiso 1 1 calc R . .
H38C H 1.0736 0.4655 0.2255 0.127 Uiso 1 1 calc R . .
C39 C 0.7240(10) 0.5247(9) 0.2980(7) 0.059(4) Uani 1 1 d . . .
H39A H 0.7416 0.5715 0.3110 0.089 Uiso 1 1 calc R . .
H39B H 0.6890 0.5023 0.3351 0.089 Uiso 1 1 calc R . .
H39C H 0.6860 0.5470 0.2650 0.089 Uiso 1 1 calc R . .
C41 C 0.7446(10) 0.0890(9) 0.0717(5) 0.046(3) Uani 1 1 d . . .
C42 C 0.7419(10) 0.0080(9) 0.0542(6) 0.053(4) Uani 1 1 d . . .
C43 C 0.8046(13) -0.0340(11) 0.0021(8) 0.078(5) Uani 1 1 d . . .
H43A H 0.8016 -0.0870 -0.0098 0.094 Uiso 1 1 calc R . .
C44 C 0.8699(12) -0.0019(14) -0.0321(8) 0.084(6) Uani 1 1 d . . .
C45 C 0.8715(10) 0.0772(12) -0.0181(6) 0.069(5) Uani 1 1 d . . .
H45A H 0.9157 0.1007 -0.0433 0.082 Uiso 1 1 calc R . .
C46 C 0.8082(10) 0.1246(11) 0.0334(6) 0.060(4) Uani 1 1 d . . .
C47 C 0.6716(14) -0.0342(10) 0.0878(7) 0.080(6) Uani 1 1 d . . .
H47A H 0.6314 0.0013 0.1233 0.121 Uiso 1 1 calc R . .
H47B H 0.7033 -0.0921 0.1045 0.121 Uiso 1 1 calc R . .
H47C H 0.6347 -0.0392 0.0575 0.121 Uiso 1 1 calc R . .
C48 C 0.9402(13) -0.0499(17) -0.0883(9) 0.137(10) Uani 1 1 d . . .
H48A H 0.9304 -0.1049 -0.0929 0.205 Uiso 1 1 calc R . .
H48B H 1.0025 -0.0614 -0.0804 0.205 Uiso 1 1 calc R . .
H48C H 0.9325 -0.0140 -0.1277 0.205 Uiso 1 1 calc R . .
C49 C 0.8138(11) 0.2129(11) 0.0439(6) 0.069(5) Uani 1 1 d . . .
H49A H 0.7673 0.2389 0.0807 0.104 Uiso 1 1 calc R . .
H49B H 0.8028 0.2505 0.0057 0.104 Uiso 1 1 calc R . .
H49C H 0.8751 0.2061 0.0520 0.104 Uiso 1 1 calc R . .
C51 C 0.6770(9) -0.1234(7) 0.3534(5) 0.040(3) Uani 1 1 d . . .
C52 C 0.6722(9) -0.1521(8) 0.4179(5) 0.040(3) Uani 1 1 d . . .
C53 C 0.7295(10) -0.2325(8) 0.4352(6) 0.048(4) Uani 1 1 d . . .
H53A H 0.7269 -0.2505 0.4790 0.057 Uiso 1 1 calc R . .
C54 C 0.7907(10) -0.2867(8) 0.3884(6) 0.047(3) Uani 1 1 d . . .
C55 C 0.7912(9) -0.2623(7) 0.3241(6) 0.045(3) Uani 1 1 d . . .
H55A H 0.8312 -0.3005 0.2921 0.054 Uiso 1 1 calc R . .
C56 C 0.7325(9) -0.1812(8) 0.3062(6) 0.043(3) Uani 1 1 d . . .
C57 C 0.6050(10) -0.1017(8) 0.4735(5) 0.054(4) Uani 1 1 d . . .
H57A H 0.6144 -0.1355 0.5136 0.081 Uiso 1 1 calc R . .
H57B H 0.5419 -0.0908 0.4674 0.081 Uiso 1 1 calc R . .
H57C H 0.6155 -0.0463 0.4754 0.081 Uiso 1 1 calc R . .
C58 C 0.8595(10) -0.3715(9) 0.4065(7) 0.063(4) Uani 1 1 d . . .
H58A H 0.8498 -0.3800 0.4532 0.095 Uiso 1 1 calc R . .
H58B H 0.9220 -0.3699 0.3905 0.095 Uiso 1 1 calc R . .
H58C H 0.8509 -0.4196 0.3875 0.095 Uiso 1 1 calc R . .
C59 C 0.7321(12) -0.1643(9) 0.2359(6) 0.069(5) Uani 1 1 d . . .
H59A H 0.6891 -0.1065 0.2287 0.103 Uiso 1 1 calc R . .
H59B H 0.7128 -0.2080 0.2198 0.103 Uiso 1 1 calc R . .
H59C H 0.7940 -0.1674 0.2133 0.103 Uiso 1 1 calc R . .
C61 C 0.6179(9) 0.1722(8) 0.5472(5) 0.039(3) Uani 1 1 d . . .
C62 C 0.5593(9) 0.2237(7) 0.5999(5) 0.036(3) Uani 1 1 d . . .
C63 C 0.5773(10) 0.2028(8) 0.6600(5) 0.044(3) Uani 1 1 d . . .
H63A H 0.5368 0.2360 0.6945 0.052 Uiso 1 1 calc R . .
C64 C 0.6543(11) 0.1333(9) 0.6725(6) 0.050(4) Uani 1 1 d . . .
C65 C 0.7096(10) 0.0844(8) 0.6235(6) 0.051(4) Uani 1 1 d . . .
H65A H 0.7607 0.0366 0.6323 0.061 Uiso 1 1 calc R . .
C66 C 0.6951(8) 0.1010(7) 0.5603(5) 0.035(3) Uani 1 1 d . . .
C67 C 0.4776(9) 0.2985(8) 0.5933(6) 0.052(4) Uani 1 1 d . . .
H67A H 0.4484 0.3232 0.6352 0.079 Uiso 1 1 calc R . .
H67B H 0.4342 0.2799 0.5760 0.079 Uiso 1 1 calc R . .
H67C H 0.4959 0.3425 0.5641 0.079 Uiso 1 1 calc R . .
C68 C 0.6735(12) 0.1131(10) 0.7414(6) 0.075(5) Uani 1 1 d . . .
H68A H 0.7297 0.0635 0.7415 0.113 Uiso 1 1 calc R . .
H68B H 0.6217 0.0991 0.7691 0.113 Uiso 1 1 calc R . .
H68C H 0.6812 0.1637 0.7573 0.113 Uiso 1 1 calc R . .
C69 C 0.7634(9) 0.0415(9) 0.5101(6) 0.063(5) Uani 1 1 d . . .
H69A H 0.8104 -0.0022 0.5304 0.094 Uiso 1 1 calc R . .
H69B H 0.7927 0.0756 0.4778 0.094 Uiso 1 1 calc R . .
H69C H 0.7312 0.0128 0.4896 0.094 Uiso 1 1 calc R . .
C71 C 0.2629(9) 0.4865(7) 0.4519(5) 0.036(3) Uani 1 1 d . . .
C72 C 0.2852(9) 0.5251(7) 0.4982(6) 0.042(3) Uani 1 1 d . . .
C73 C 0.2156(10) 0.5801(8) 0.5415(6) 0.047(3) Uani 1 1 d . . .
H73A H 0.2316 0.6052 0.5736 0.056 Uiso 1 1 calc R . .
C74 C 0.1243(9) 0.5984(9) 0.5383(6) 0.047(3) Uani 1 1 d . . .
C75 C 0.1050(10) 0.5623(8) 0.4882(6) 0.046(3) Uani 1 1 d . . .
H75A H 0.0427 0.5772 0.4835 0.056 Uiso 1 1 calc R . .
C76 C 0.1708(9) 0.5070(7) 0.4460(6) 0.038(3) Uani 1 1 d . . .
C77 C 0.3827(9) 0.5116(9) 0.5056(6) 0.050(4) Uani 1 1 d . . .
H77A H 0.3820 0.5461 0.5407 0.076 Uiso 1 1 calc R . .
H77B H 0.4163 0.5298 0.4658 0.076 Uiso 1 1 calc R . .
H77C H 0.4130 0.4501 0.5152 0.076 Uiso 1 1 calc R . .
C78 C 0.0524(10) 0.6617(10) 0.5830(7) 0.069(5) Uani 1 1 d . . .
H78A H 0.0812 0.6778 0.6142 0.104 Uiso 1 1 calc R . .
H78B H 0.0066 0.6351 0.6054 0.104 Uiso 1 1 calc R . .
H78C H 0.0223 0.7136 0.5585 0.104 Uiso 1 1 calc R . .
C79 C 0.1368(9) 0.4738(9) 0.3955(6) 0.050(3) Uani 1 1 d . . .
H79A H 0.0695 0.4974 0.4020 0.074 Uiso 1 1 calc R . .
H79B H 0.1557 0.4103 0.3990 0.074 Uiso 1 1 calc R . .
H79C H 0.1631 0.4922 0.3530 0.074 Uiso 1 1 calc R . .
C81 C 0.2137(8) 0.1720(7) 0.3017(6) 0.037(3) Uani 1 1 d . . .
C82 C 0.1693(8) 0.1722(7) 0.3672(6) 0.039(3) Uani 1 1 d . . .
C83 C 0.0971(9) 0.1395(8) 0.3823(7) 0.050(4) Uani 1 1 d . . .
H83A H 0.0664 0.1423 0.4256 0.060 Uiso 1 1 calc R . .
C84 C 0.0664(11) 0.1045(10) 0.3421(8) 0.065(4) Uani 1 1 d . . .
C85 C 0.1127(11) 0.0983(9) 0.2780(8) 0.060(4) Uani 1 1 d . . .
H85A H 0.0928 0.0731 0.2480 0.072 Uiso 1 1 calc R . .
C86 C 0.1881(10) 0.1290(8) 0.2578(6) 0.050(4) Uani 1 1 d . . .
C87 C 0.1954(10) 0.2065(8) 0.4206(6) 0.056(4) Uani 1 1 d . . .
H87A H 0.1558 0.1988 0.4611 0.084 Uiso 1 1 calc R . .
H87B H 0.1877 0.2683 0.4121 0.084 Uiso 1 1 calc R . .
H87C H 0.2597 0.1747 0.4233 0.084 Uiso 1 1 calc R . .
C88 C -0.0150(12) 0.0710(12) 0.3637(11) 0.111(8) Uani 1 1 d . . .
H88A H -0.0386 0.0806 0.4094 0.166 Uiso 1 1 calc R . .
H88B H 0.0048 0.0089 0.3562 0.166 Uiso 1 1 calc R . .
H88C H -0.0636 0.1021 0.3393 0.166 Uiso 1 1 calc R . .
C89 C 0.2332(12) 0.1225(10) 0.1896(6) 0.067(5) Uani 1 1 d . . .
H89A H 0.2071 0.0896 0.1675 0.101 Uiso 1 1 calc R . .
H89B H 0.2994 0.0928 0.1864 0.101 Uiso 1 1 calc R . .
H89C H 0.2229 0.1808 0.1697 0.101 Uiso 1 1 calc R . .
C101 C 0.4689(8) 0.3059(8) 0.0382(5) 0.039(3) Uani 1 1 d . . .
H10A H 0.4532 0.2577 0.0243 0.047 Uiso 1 1 calc R . .
H10B H 0.4842 0.3405 -0.0006 0.047 Uiso 1 1 calc R . .
C102 C 0.5547(9) 0.2672(8) 0.0686(6) 0.046(3) Uani 1 1 d . . .
H10C H 0.6088 0.2482 0.0339 0.056 Uiso 1 1 calc R . .
H10D H 0.5623 0.3136 0.0910 0.056 Uiso 1 1 calc R . .
C103 C 0.5549(9) 0.1909(8) 0.1158(6) 0.045(3) Uani 1 1 d . . .
H10E H 0.5411 0.1464 0.0953 0.054 Uiso 1 1 calc R . .
H10F H 0.5056 0.2109 0.1534 0.054 Uiso 1 1 calc R . .
C104 C 0.6600(8) 0.3311(7) 0.3319(5) 0.034(3) Uani 1 1 d . . .
H10G H 0.6490 0.3820 0.3574 0.041 Uiso 1 1 calc R . .
H10H H 0.6005 0.3207 0.3360 0.041 Uiso 1 1 calc R . .
C105 C 0.7248(9) 0.2540(8) 0.3604(5) 0.040(3) Uani 1 1 d . . .
H10I H 0.7871 0.2597 0.3489 0.047 Uiso 1 1 calc R . .
H10R H 0.7270 0.2018 0.3397 0.047 Uiso 1 1 calc R . .
C106 C 0.7047(9) 0.2374(8) 0.4331(5) 0.041(3) Uani 1 1 d . . .
H10J H 0.6954 0.2915 0.4542 0.049 Uiso 1 1 calc R . .
H10K H 0.7595 0.1930 0.4458 0.049 Uiso 1 1 calc R . .
C107 C 0.3639(10) 0.6145(8) 0.2598(5) 0.047(4) Uani 1 1 d . . .
H10L H 0.3923 0.6420 0.2852 0.056 Uiso 1 1 calc R . .
H10M H 0.3095 0.6601 0.2475 0.056 Uiso 1 1 calc R . .
C108 C 0.3318(9) 0.5458(8) 0.3017(5) 0.039(3) Uani 1 1 d . . .
H10N H 0.2767 0.5753 0.3330 0.047 Uiso 1 1 calc R . .
H10O H 0.3129 0.5121 0.2744 0.047 Uiso 1 1 calc R . .
C109 C 0.4017(8) 0.4828(8) 0.3381(5) 0.039(3) Uani 1 1 d . . .
H10P H 0.4269 0.5163 0.3611 0.047 Uiso 1 1 calc R . .
H10Q H 0.4532 0.4472 0.3069 0.047 Uiso 1 1 calc R . .
C110 C 0.4932(9) -0.0173(8) 0.3408(6) 0.047(3) Uani 1 1 d . . .
H11A H 0.4931 -0.0519 0.3054 0.057 Uiso 1 1 calc R . .
H11B H 0.4794 -0.0495 0.3813 0.057 Uiso 1 1 calc R . .
C111 C 0.4153(8) 0.0689(8) 0.3399(6) 0.042(3) Uani 1 1 d . . .
H11C H 0.3561 0.0578 0.3552 0.050 Uiso 1 1 calc R . .
H11D H 0.4211 0.1071 0.3707 0.050 Uiso 1 1 calc R . .
C112 C 0.4122(8) 0.1165(7) 0.2758(5) 0.032(3) Uani 1 1 d . . .
H11E H 0.4122 0.0768 0.2439 0.038 Uiso 1 1 calc R . .
H11F H 0.4685 0.1333 0.2624 0.038 Uiso 1 1 calc R . .
C121 C 1.066(2) 0.658(2) 0.1715(15) 0.34(5) Uani 1 1 d GD . .
C122 C 0.996(2) 0.7376(19) 0.1725(17) 0.22(2) Uani 1 1 d G . .
H12A H 0.9744 0.7702 0.2101 0.262 Uiso 1 1 calc R . .
C123 C 0.9566(17) 0.7691(19) 0.118(2) 0.35(4) Uani 1 1 d G . .
H12B H 0.9088 0.8231 0.1191 0.424 Uiso 1 1 calc R . .
C124 C 0.988(3) 0.721(3) 0.0634(18) 0.37(5) Uani 1 1 d G . .
H12C H 0.9611 0.7428 0.0264 0.445 Uiso 1 1 calc R . .
C125 C 1.058(3) 0.642(3) 0.0624(14) 0.91(19) Uani 1 1 d G . .
H12D H 1.0789 0.6096 0.0248 1.093 Uiso 1 1 calc R . .
C126 C 1.0967(18) 0.6108(15) 0.116(2) 0.31(4) Uani 1 1 d G . .
H12E H 1.1445 0.5567 0.1158 0.367 Uiso 1 1 calc R . .
C127 C 1.098(4) 0.638(3) 0.236(2) 0.35(4) Uani 1 1 d D . .
H12F H 1.0628 0.6847 0.2653 0.526 Uiso 1 1 calc R . .
H12G H 1.1638 0.6321 0.2296 0.526 Uiso 1 1 calc R . .
H12H H 1.0896 0.5832 0.2547 0.526 Uiso 1 1 calc R . .
C131 C -0.031(2) -0.119(2) 0.3097(17) 0.40(5) Uani 1 1 d GD . .
C132 C -0.059(2) -0.143(2) 0.3729(18) 0.48(8) Uani 1 1 d G . .
H13B H -0.1223 -0.1280 0.3909 0.574 Uiso 1 1 calc R . .
C133 C 0.007(3) -0.189(3) 0.4097(14) 0.68(10) Uani 1 1 d G . .
H13C H -0.0121 -0.2053 0.4528 0.821 Uiso 1 1 calc R . .
C134 C 0.100(3) -0.210(2) 0.3833(17) 0.63(11) Uani 1 1 d G . .
H13D H 0.1445 -0.2418 0.4084 0.759 Uiso 1 1 calc R . .
C135 C 0.1274(19) -0.186(2) 0.3201(17) 0.98(18) Uani 1 1 d G . .
H13E H 0.1910 -0.2012 0.3021 1.171 Uiso 1 1 calc R . .
C136 C 0.062(3) -0.140(2) 0.2833(11) 0.41(6) Uani 1 1 d G . .
H13F H 0.0809 -0.1239 0.2401 0.495 Uiso 1 1 calc R . .
C137 C -0.086(4) -0.053(2) 0.264(3) 0.38(4) Uani 1 1 d D . .
H13G H -0.1515 -0.0334 0.2838 0.563 Uiso 1 1 calc R . .
H13H H -0.0784 -0.0800 0.2237 0.563 Uiso 1 1 calc R . .
H13I H -0.0639 -0.0027 0.2558 0.563 Uiso 1 1 calc R . .

loop_
_atom_site_aniso_label
_atom_site_aniso_U_11
_atom_site_aniso_U_22
_atom_site_aniso_U_33
_atom_site_aniso_U_23
_atom_site_aniso_U_13
_atom_site_aniso_U_12
Au1 0.0443(3) 0.0378(3) 0.0356(2) 0.0028(2) -0.0110(2) -0.0139(2)
Au2 0.0387(3) 0.0360(3) 0.0335(2) 0.0042(2) -0.0099(2) -0.0098(2)
Au3 0.0427(3) 0.0374(3) 0.0317(2) 0.0008(2) -0.0083(2) -0.0117(2)
Au4 0.0419(3) 0.0338(3) 0.0319(2) 0.0032(2) -0.0077(2) -0.0105(2)
Au5 0.0411(3) 0.0304(3) 0.0322(2) -0.0004(2) -0.0073(2) -0.0090(2)
Au6 0.0380(3) 0.0313(3) 0.0321(2) 0.0014(2) -0.0085(2) -0.0060(2)
Au7 0.0420(3) 0.0339(3) 0.0332(2) -0.0001(2) -0.0086(2) -0.0099(2)
Au8 0.0427(3) 0.0371(3) 0.0296(2) 0.0036(2) -0.0103(2) -0.0115(2)
P1 0.047(2) 0.0361(19) 0.0336(16) 0.0059(14) -0.0141(15) -0.0152(16)
P2 0.041(2) 0.0335(18) 0.0342(16) 0.0046(14) -0.0122(14) -0.0075(15)
P3 0.038(2) 0.0353(18) 0.0294(15) 0.0019(13) -0.0046(13) -0.0106(15)
P4 0.037(2) 0.0383(19) 0.0263(14) 0.0028(13) -0.0049(13) -0.0083(15)
P5 0.041(2) 0.0278(17) 0.0338(15) 0.0001(13) -0.0066(14) -0.0089(14)
P6 0.038(2) 0.0312(17) 0.0297(15) 0.0016(13) -0.0102(13) -0.0049(14)
P7 0.039(2) 0.0320(18) 0.0307(15) 0.0020(13) -0.0074(14) -0.0079(14)
P8 0.0339(19) 0.0302(17) 0.0299(15) 0.0025(13) -0.0072(13) -0.0065(14)
C11 0.035(8) 0.064(9) 0.033(6) 0.002(6) -0.011(6) -0.006(7)
C12 0.063(10) 0.045(8) 0.020(5) 0.008(5) 0.004(6) -0.013(7)
C13 0.089(13) 0.075(11) 0.023(6) 0.030(7) -0.018(7) -0.029(9)
C14 0.055(11) 0.144(17) 0.058(10) 0.035(10) -0.020(8) -0.052(12)
C15 0.087(14) 0.125(16) 0.054(9) 0.033(10) -0.038(9) -0.067(12)
C16 0.052(10) 0.096(13) 0.045(8) 0.018(8) -0.008(7) -0.032(9)
C17 0.082(12) 0.079(11) 0.042(8) 0.018(7) -0.018(8) -0.040(10)
C18 0.085(16) 0.22(3) 0.098(15) 0.086(16) -0.059(13) -0.075(17)
C19 0.144(19) 0.113(15) 0.078(11) 0.049(11) -0.058(12) -0.106(15)
C21 0.053(9) 0.038(7) 0.027(6) -0.006(5) -0.008(6) -0.007(6)
C22 0.047(9) 0.048(8) 0.039(7) -0.004(6) -0.001(6) -0.012(7)
C23 0.060(11) 0.065(10) 0.045(7) 0.012(7) -0.008(7) -0.035(8)
C24 0.064(11) 0.053(9) 0.035(7) -0.004(6) -0.004(7) -0.027(8)
C25 0.052(9) 0.035(7) 0.042(7) 0.004(6) -0.017(6) -0.008(6)
C26 0.041(8) 0.034(7) 0.028(6) 0.012(5) -0.009(5) -0.016(6)
C27 0.071(12) 0.036(8) 0.089(11) 0.024(8) -0.024(9) -0.026(8)
C28 0.117(16) 0.060(11) 0.085(12) 0.032(9) -0.061(11) -0.037(11)
C29 0.051(10) 0.044(8) 0.098(11) 0.027(8) -0.041(9) -0.019(7)
C31 0.029(7) 0.036(7) 0.033(6) 0.006(5) -0.004(5) -0.009(5)
C32 0.054(9) 0.028(7) 0.033(6) 0.004(5) -0.016(6) -0.008(6)
C33 0.041(9) 0.052(9) 0.054(8) 0.000(7) -0.024(7) -0.007(7)
C34 0.041(9) 0.066(10) 0.067(9) -0.001(8) -0.013(7) -0.027(8)
C35 0.060(10) 0.043(8) 0.039(7) 0.000(6) -0.021(6) -0.017(7)
C36 0.042(8) 0.046(8) 0.034(6) 0.007(6) -0.008(6) -0.026(6)
C37 0.042(9) 0.088(12) 0.065(9) -0.025(9) -0.021(7) -0.003(8)
C38 0.042(10) 0.121(16) 0.113(14) -0.003(12) -0.027(10) -0.048(11)
C39 0.059(10) 0.044(8) 0.076(10) -0.025(8) -0.032(8) -0.002(7)
C41 0.059(10) 0.055(9) 0.021(6) -0.002(6) -0.009(6) -0.015(7)
C42 0.049(9) 0.055(9) 0.044(7) -0.009(7) -0.014(7) 0.004(7)
C43 0.075(14) 0.071(12) 0.087(12) -0.035(10) -0.028(10) -0.003(10)
C44 0.039(11) 0.119(17) 0.090(13) -0.064(12) -0.009(9) -0.006(11)
C45 0.040(10) 0.121(15) 0.040(8) -0.012(9) -0.005(7) -0.018(10)
C46 0.051(10) 0.090(12) 0.045(8) -0.003(8) -0.018(7) -0.024(9)
C47 0.155(19) 0.055(10) 0.050(9) 0.009(8) -0.044(10) -0.047(11)
C48 0.062(14) 0.23(3) 0.091(14) -0.099(16) 0.023(11) -0.007(15)
C49 0.069(12) 0.112(14) 0.044(8) -0.004(8) 0.008(7) -0.061(11)
C51 0.058(9) 0.030(7) 0.034(6) 0.003(5) -0.009(6) -0.018(6)
C52 0.050(9) 0.037(7) 0.034(6) -0.002(6) -0.012(6) -0.013(6)
C53 0.070(10) 0.037(8) 0.033(6) 0.014(6) -0.017(6) -0.012(7)
C54 0.053(9) 0.027(7) 0.051(7) 0.011(6) -0.023(7) 0.005(6)
C55 0.061(9) 0.020(6) 0.039(7) -0.007(5) -0.012(6) 0.008(6)
C56 0.049(9) 0.035(7) 0.044(7) -0.002(6) -0.016(6) -0.006(6)
C57 0.071(10) 0.042(8) 0.029(6) 0.001(6) 0.015(6) -0.006(7)
C58 0.053(10) 0.042(9) 0.081(10) 0.002(8) -0.017(8) 0.004(7)
C59 0.113(14) 0.038(8) 0.035(7) -0.006(6) -0.022(8) 0.007(8)
C61 0.056(9) 0.037(7) 0.025(6) -0.002(5) -0.003(6) -0.017(6)
C62 0.052(8) 0.018(6) 0.037(6) 0.008(5) -0.014(6) -0.008(5)
C63 0.065(10) 0.038(8) 0.031(6) -0.013(6) 0.002(6) -0.024(7)
C64 0.084(12) 0.045(9) 0.030(6) 0.008(6) -0.025(7) -0.026(8)
C65 0.064(10) 0.037(8) 0.045(7) 0.017(6) -0.023(7) -0.004(7)
C66 0.036(8) 0.029(7) 0.042(6) 0.010(5) -0.015(6) -0.008(5)
C67 0.055(10) 0.040(8) 0.047(7) 0.004(6) -0.014(7) 0.005(7)
C68 0.112(15) 0.066(11) 0.038(7) 0.009(7) -0.026(8) -0.011(10)
C69 0.047(9) 0.072(10) 0.043(7) -0.022(7) -0.018(7) 0.025(8)
C71 0.041(8) 0.033(7) 0.027(6) 0.010(5) -0.004(5) -0.006(6)
C72 0.054(9) 0.026(7) 0.046(7) 0.004(6) -0.025(6) -0.004(6)
C73 0.051(10) 0.040(8) 0.051(8) -0.012(6) -0.011(7) -0.013(7)
C74 0.041(9) 0.053(9) 0.037(7) -0.007(6) -0.004(6) -0.004(7)
C75 0.051(9) 0.040(8) 0.041(7) 0.002(6) -0.016(6) -0.001(6)
C76 0.037(8) 0.030(7) 0.044(7) 0.006(6) -0.008(6) -0.007(6)
C77 0.039(9) 0.048(8) 0.058(8) -0.013(7) -0.013(7) 0.000(6)
C78 0.051(10) 0.070(11) 0.064(9) -0.012(8) -0.003(8) 0.008(8)
C79 0.035(8) 0.067(10) 0.045(7) -0.005(7) -0.007(6) -0.013(7)
C81 0.028(7) 0.032(7) 0.051(7) 0.006(6) -0.008(6) -0.010(5)
C82 0.027(7) 0.020(6) 0.061(8) 0.002(6) -0.001(6) -0.003(5)
C83 0.033(8) 0.038(8) 0.071(9) 0.005(7) 0.007(7) -0.010(6)
C84 0.058(11) 0.058(10) 0.077(11) 0.016(9) -0.010(9) -0.022(8)
C85 0.070(12) 0.047(9) 0.083(11) 0.011(8) -0.050(9) -0.026(8)
C86 0.061(10) 0.042(8) 0.052(8) 0.008(7) -0.020(7) -0.018(7)
C87 0.063(10) 0.038(8) 0.056(8) 0.001(7) 0.007(7) -0.012(7)
C88 0.054(13) 0.083(14) 0.19(2) 0.015(14) -0.004(13) -0.031(11)
C89 0.105(14) 0.064(10) 0.062(9) 0.012(8) -0.044(9) -0.054(10)
C101 0.038(8) 0.043(8) 0.035(6) -0.003(6) -0.003(5) -0.013(6)
C102 0.039(8) 0.047(8) 0.041(7) 0.010(6) -0.011(6) -0.001(6)
C103 0.036(8) 0.030(7) 0.060(8) 0.001(6) -0.001(6) -0.004(6)
C104 0.040(8) 0.036(7) 0.033(6) 0.003(5) -0.009(5) -0.022(6)
C105 0.044(8) 0.042(8) 0.030(6) 0.001(5) 0.003(5) -0.018(6)
C106 0.048(8) 0.035(7) 0.039(6) 0.019(6) -0.013(6) -0.015(6)
C107 0.073(10) 0.039(8) 0.029(6) 0.007(6) -0.020(6) -0.015(7)
C108 0.041(8) 0.049(8) 0.034(6) 0.011(6) -0.010(6) -0.024(6)
C109 0.035(8) 0.039(7) 0.031(6) 0.001(5) 0.005(5) -0.004(6)
C110 0.038(8) 0.041(8) 0.059(8) 0.006(7) -0.009(6) -0.010(6)
C111 0.024(7) 0.051(8) 0.047(7) 0.012(6) -0.010(6) -0.010(6)
C112 0.030(7) 0.035(7) 0.032(6) 0.004(5) -0.015(5) -0.009(5)
C121 0.23(7) 0.28(8) 0.61(16) 0.14(10) -0.12(9) -0.23(6)
C122 0.24(5) 0.12(3) 0.26(5) -0.05(3) 0.02(4) -0.05(3)
C123 0.19(5) 0.64(13) 0.26(6) 0.01(8) 0.04(5) -0.24(7)
C124 0.47(11) 0.67(13) 0.15(4) -0.08(5) 0.07(4) -0.48(11)
C125 0.28(11) 0.51(15) 2.0(6) 0.3(2) -0.21(19) -0.32(11)
C126 0.19(4) 0.21(4) 0.51(8) -0.26(5) 0.26(5) -0.17(3)
C127 0.31(7) 0.35(7) 0.48(9) 0.28(7) -0.18(6) -0.26(6)
C131 0.45(13) 0.11(4) 0.71(18) -0.10(7) -0.24(12) -0.08(6)
C132 0.69(13) 0.60(13) 0.36(7) -0.30(8) 0.27(8) -0.62(13)
C133 1.2(3) 0.55(13) 0.27(7) 0.11(7) 0.27(11) -0.45(16)
C134 1.1(2) 0.32(8) 0.39(8) -0.18(7) 0.54(12) -0.45(12)
C135 0.8(2) 1.0(2) 1.4(3) -1.0(2) 0.7(2) -0.8(2)
C136 0.18(5) 0.50(11) 0.61(12) -0.35(10) 0.16(7) -0.21(7)
C137 0.33(7) 0.13(3) 0.75(13) -0.16(6) -0.28(8) -0.03(4)

loop_
_atom_type_symbol
_atom_type_description
_atom_type_scat_dispersion_real
_atom_type_scat_dispersion_imag
_atom_type_scat_source
C C 0.0033 0.0016 'International Tables Vol C Tables 4.2.6.8 and 6.1.1.4'
H H 0.0000 0.0000 'International Tables Vol C Tables 4.2.6.8 and 6.1.1.4'
P P 0.1023 0.0942 'International Tables Vol C Tables 4.2.6.8 and 6.1.1.4'
Au Au -2.0133 8.8022 'International Tables Vol C Tables 4.2.6.8 and 6.1.1.4'

loop_
_geom_angle_atom_site_label_1
_geom_angle_atom_site_label_2
_geom_angle_atom_site_label_3
_geom_angle
_geom_angle_site_symmetry_1
_geom_angle_site_symmetry_3
_geom_angle_publ_flag
P2 Au1 P1 172.53(11) . . ?
P3 Au2 P2 167.96(12) . . ?
P3 Au3 P4 168.39(11) . . ?
P4 Au4 P5 167.85(11) . . ?
P6 Au5 P5 173.32(11) . . ?
P6 Au6 P7 168.06(10) . . ?
P7 Au7 P8 171.04(11) . . ?
P8 Au8 P1 167.51(12) . . ?
C11 P1 C101 100.6(5) . . ?
C11 P1 Au1 114.8(5) . . ?
C101 P1 Au1 110.1(4) . . ?
C11 P1 Au8 119.3(5) . . ?
C101 P1 Au8 108.7(4) . . ?
Au1 P1 Au8 103.22(12) . . ?
C21 P2 C107 99.6(5) . . ?
C21 P2 Au1 117.1(4) . . ?
C107 P2 Au1 111.2(4) . . ?
C21 P2 Au2 119.9(5) . . ?
C107 P2 Au2 109.1(4) . . ?
Au1 P2 Au2 100.02(12) . . ?
C104 P3 C31 102.9(5) . . ?
C104 P3 Au3 106.6(4) . . ?
C31 P3 Au3 118.3(4) . . ?
C104 P3 Au2 109.1(4) . . ?
C31 P3 Au2 118.0(4) . . ?
Au3 P3 Au2 101.32(13) . . ?
C103 P4 C41 103.9(6) . . ?
C103 P4 Au3 108.0(4) . . ?
C41 P4 Au3 119.2(5) . . ?
C103 P4 Au4 110.1(4) . . ?
C41 P4 Au4 116.6(4) . . ?
Au3 P4 Au4 98.97(11) . . ?
C110 P5 C51 102.9(6) . . ?
C110 P5 Au5 110.6(4) . . ?
C51 P5 Au5 112.8(4) . . ?
C110 P5 Au4 108.4(4) . . ?
C51 P5 Au4 119.6(4) . . ?
Au5 P5 Au4 102.52(12) . . ?
C106 P6 C61 100.5(6) . . ?
C106 P6 Au5 110.0(4) . . ?
C61 P6 Au5 116.0(4) . . ?
C106 P6 Au6 108.4(4) . . ?
C61 P6 Au6 119.7(4) . . ?
Au5 P6 Au6 102.14(12) . . ?
C109 P7 C71 103.1(5) . . ?
C109 P7 Au7 108.4(4) . . ?
C71 P7 Au7 120.6(4) . . ?
C109 P7 Au6 109.4(4) . . ?
C71 P7 Au6 116.7(4) . . ?
Au7 P7 Au6 98.40(12) . . ?
C81 P8 C112 103.2(5) . . ?
C81 P8 Au7 117.2(4) . . ?
C112 P8 Au7 108.9(4) . . ?
C81 P8 Au8 120.3(4) . . ?
C112 P8 Au8 110.0(4) . . ?
Au7 P8 Au8 97.15(12) . . ?
C12 C11 C16 115.6(12) . . ?
C12 C11 P1 121.4(11) . . ?
C16 C11 P1 123.0(10) . . ?
C13 C12 C11 119.7(14) . . ?
C13 C12 C17 116.6(12) . . ?
C11 C12 C17 123.5(12) . . ?
C14 C13 C12 123.2(13) . . ?
C13 C14 C15 117.5(15) . . ?
C13 C14 C18 122.7(16) . . ?
C15 C14 C18 119.8(16) . . ?
C16 C15 C14 121.6(16) . . ?
C15 C16 C11 122.3(14) . . ?
C15 C16 C19 115.5(15) . . ?
C11 C16 C19 122.2(13) . . ?
C22 C21 C26 116.5(11) . . ?
C22 C21 P2 123.5(10) . . ?
C26 C21 P2 119.7(10) . . ?
C23 C22 C21 120.5(13) . . ?
C23 C22 C27 115.5(13) . . ?
C21 C22 C27 124.0(12) . . ?
C24 C23 C22 122.0(14) . . ?
C25 C24 C23 118.8(13) . . ?
C25 C24 C28 120.0(14) . . ?
C23 C24 C28 121.1(14) . . ?
C24 C25 C26 121.9(13) . . ?
C25 C26 C21 120.2(12) . . ?
C25 C26 C29 116.7(11) . . ?
C21 C26 C29 123.1(11) . . ?
C32 C31 C36 118.9(11) . . ?
C32 C31 P3 123.4(9) . . ?
C36 C31 P3 117.7(9) . . ?
C33 C32 C31 119.2(11) . . ?
C33 C32 C37 117.7(12) . . ?
C31 C32 C37 123.1(12) . . ?
C32 C33 C34 124.8(13) . . ?
C35 C34 C33 114.4(13) . . ?
C35 C34 C38 125.0(14) . . ?
C33 C34 C38 120.6(14) . . ?
C36 C35 C34 126.2(13) . . ?
C35 C36 C31 116.6(12) . . ?
C35 C36 C39 118.0(11) . . ?
C31 C36 C39 125.4(11) . . ?
C46 C41 C42 117.9(12) . . ?
C46 C41 P4 123.0(11) . . ?
C42 C41 P4 119.0(10) . . ?
C43 C42 C41 119.2(15) . . ?
C43 C42 C47 117.1(15) . . ?
C41 C42 C47 123.6(12) . . ?
C44 C43 C42 122.4(16) . . ?
C43 C44 C45 119.5(14) . . ?
C43 C44 C48 121.9(19) . . ?
C45 C44 C48 118.6(19) . . ?
C44 C45 C46 121.1(16) . . ?
C41 C46 C45 119.6(15) . . ?
C41 C46 C49 123.3(12) . . ?
C45 C46 C49 117.1(14) . . ?
C56 C51 C52 118.8(11) . . ?
C56 C51 P5 121.9(9) . . ?
C52 C51 P5 119.2(9) . . ?
C53 C52 C51 120.7(11) . . ?
C53 C52 C57 114.5(11) . . ?
C51 C52 C57 124.8(11) . . ?
C52 C53 C54 120.0(11) . . ?
C53 C54 C55 120.0(11) . . ?
C53 C54 C58 120.8(12) . . ?
C55 C54 C58 119.2(12) . . ?
C54 C55 C56 120.2(11) . . ?
C51 C56 C55 119.7(11) . . ?
C51 C56 C59 124.2(11) . . ?
C55 C56 C59 116.1(11) . . ?
C66 C61 C62 118.0(10) . . ?
C66 C61 P6 118.8(8) . . ?
C62 C61 P6 122.8(9) . . ?
C63 C62 C61 120.0(11) . . ?
C63 C62 C67 116.3(11) . . ?
C61 C62 C67 123.7(11) . . ?
C62 C63 C64 121.8(11) . . ?
C65 C64 C63 118.7(11) . . ?
C65 C64 C68 121.2(13) . . ?
C63 C64 C68 120.1(12) . . ?
C64 C65 C66 123.0(12) . . ?
C65 C66 C61 118.5(11) . . ?
C65 C66 C69 117.2(11) . . ?
C61 C66 C69 124.3(10) . . ?
C72 C71 C76 119.7(11) . . ?
C72 C71 P7 120.3(10) . . ?
C76 C71 P7 120.0(9) . . ?
C71 C72 C73 120.2(12) . . ?
C71 C72 C77 123.6(11) . . ?
C73 C72 C77 116.2(11) . . ?
C74 C73 C72 121.1(12) . . ?
C73 C74 C75 116.8(12) . . ?
C73 C74 C78 119.4(12) . . ?
C75 C74 C78 123.5(13) . . ?
C76 C75 C74 123.6(13) . . ?
C75 C76 C71 118.4(12) . . ?
C75 C76 C79 116.1(12) . . ?
C71 C76 C79 125.5(11) . . ?
C86 C81 C82 118.1(11) . . ?
C86 C81 P8 120.3(9) . . ?
C82 C81 P8 121.2(9) . . ?
C83 C82 C81 117.6(12) . . ?
C83 C82 C87 117.8(12) . . ?
C81 C82 C87 124.6(11) . . ?
C84 C83 C82 126.2(14) . . ?
C83 C84 C85 117.4(14) . . ?
C83 C84 C88 122.0(16) . . ?
C85 C84 C88 120.5(17) . . ?
C86 C85 C84 120.8(14) . . ?
C85 C86 C81 119.4(13) . . ?
C85 C86 C89 118.7(13) . . ?
C81 C86 C89 121.7(12) . . ?
C102 C101 P1 115.9(8) . . ?
C103 C102 C101 116.0(11) . . ?
C102 C103 P4 112.8(9) . . ?
C105 C104 P3 115.7(8) . . ?
C104 C105 C106 117.9(10) . . ?
C105 C106 P6 115.4(9) . . ?
C108 C107 P2 114.6(9) . . ?
C109 C108 C107 115.8(11) . . ?
C108 C109 P7 114.1(9) . . ?
C111 C110 P5 116.4(9) . . ?
C112 C111 C110 115.4(10) . . ?
C111 C112 P8 113.3(8) . . ?
C122 C121 C126 120.0 . . ?
C122 C121 C127 111(3) . . ?
C126 C121 C127 129(3) . . ?
C123 C122 C121 120.0 . . ?
C122 C123 C124 120.0 . . ?
C123 C124 C125 120.0 . . ?
C126 C125 C124 120.0 . . ?
C125 C126 C121 120.0 . . ?
C132 C131 C136 120.0 . . ?
C132 C131 C137 130(3) . . ?
C136 C131 C137 109(3) . . ?
C131 C132 C133 120.0 . . ?
C134 C133 C132 120.0 . . ?
C133 C134 C135 120.0 . . ?
C134 C135 C136 120.0 . . ?
C135 C136 C131 120.0 . . ?

loop_
_geom_bond_atom_site_label_1
_geom_bond_atom_site_label_2
_geom_bond_distance
_geom_bond_site_symmetry_2
_geom_bond_publ_flag
Au1 P2 2.329(3) . ?
Au1 P1 2.333(3) . ?
Au2 P3 2.329(3) . ?
Au2 P2 2.336(3) . ?
Au3 P3 2.315(3) . ?
Au3 P4 2.318(3) . ?
Au4 P4 2.326(3) . ?
Au4 P5 2.330(3) . ?
Au5 P6 2.321(3) . ?
Au5 P5 2.327(3) . ?
Au6 P6 2.324(3) . ?
Au6 P7 2.328(3) . ?
Au7 P7 2.304(3) . ?
Au7 P8 2.319(3) . ?
Au8 P8 2.330(3) . ?
Au8 P1 2.335(3) . ?
P1 C11 1.820(13) . ?
P1 C101 1.855(12) . ?
P2 C21 1.832(13) . ?
P2 C107 1.866(12) . ?
P3 C104 1.822(11) . ?
P3 C31 1.849(12) . ?
P4 C103 1.839(13) . ?
P4 C41 1.840(12) . ?
P5 C110 1.828(13) . ?
P5 C51 1.853(12) . ?
P6 C106 1.837(13) . ?
P6 C61 1.846(11) . ?
P7 C109 1.843(11) . ?
P7 C71 1.862(12) . ?
P8 C81 1.840(12) . ?
P8 C112 1.845(11) . ?
C11 C12 1.420(17) . ?
C11 C16 1.42(2) . ?
C12 C13 1.399(19) . ?
C12 C17 1.506(19) . ?
C13 C14 1.36(2) . ?
C14 C15 1.39(2) . ?
C14 C18 1.54(2) . ?
C15 C16 1.36(2) . ?
C16 C19 1.535(19) . ?
C21 C22 1.417(18) . ?
C21 C26 1.435(17) . ?
C22 C23 1.400(18) . ?
C22 C27 1.530(19) . ?
C23 C24 1.377(19) . ?
C24 C25 1.362(18) . ?
C24 C28 1.544(19) . ?
C25 C26 1.404(16) . ?
C26 C29 1.529(17) . ?
C31 C32 1.401(16) . ?
C31 C36 1.456(16) . ?
C32 C33 1.379(18) . ?
C32 C37 1.511(18) . ?
C33 C34 1.390(19) . ?
C34 C35 1.386(19) . ?
C34 C38 1.499(19) . ?
C35 C36 1.380(17) . ?
C36 C39 1.486(17) . ?
C41 C46 1.400(19) . ?
C41 C42 1.431(19) . ?
C42 C43 1.39(2) . ?
C42 C47 1.51(2) . ?
C43 C44 1.35(2) . ?
C44 C45 1.37(2) . ?
C44 C48 1.53(2) . ?
C45 C46 1.418(19) . ?
C46 C49 1.52(2) . ?
C51 C56 1.400(16) . ?
C51 C52 1.406(15) . ?
C52 C53 1.387(16) . ?
C52 C57 1.520(16) . ?
C53 C54 1.389(17) . ?
C54 C55 1.391(16) . ?
C54 C58 1.518(16) . ?
C55 C56 1.407(16) . ?
C56 C59 1.502(16) . ?
C61 C66 1.426(16) . ?
C61 C62 1.442(15) . ?
C62 C63 1.356(15) . ?
C62 C67 1.467(16) . ?
C63 C64 1.407(18) . ?
C64 C65 1.353(18) . ?
C64 C68 1.544(16) . ?
C65 C66 1.400(16) . ?
C66 C69 1.515(16) . ?
C71 C72 1.387(16) . ?
C71 C76 1.400(17) . ?
C72 C73 1.400(17) . ?
C72 C77 1.510(18) . ?
C73 C74 1.377(18) . ?
C74 C75 1.405(17) . ?
C74 C78 1.496(17) . ?
C75 C76 1.365(16) . ?
C76 C79 1.517(17) . ?
C81 C86 1.421(17) . ?
C81 C82 1.429(16) . ?
C82 C83 1.376(17) . ?
C82 C87 1.505(18) . ?
C83 C84 1.32(2) . ?
C84 C85 1.41(2) . ?
C84 C88 1.52(2) . ?
C85 C86 1.407(19) . ?
C86 C89 1.483(19) . ?
C101 C102 1.531(17) . ?
C102 C103 1.522(16) . ?
C104 C105 1.496(16) . ?
C105 C106 1.535(14) . ?
C107 C108 1.520(15) . ?
C108 C109 1.516(16) . ?
C110 C111 1.529(16) . ?
C111 C112 1.506(14) . ?
C121 C122 1.3900 . ?
C121 C126 1.3900 . ?
C121 C127 1.5399(12) . ?
C122 C123 1.3900 . ?
C123 C124 1.3900 . ?
C124 C125 1.3900 . ?
C125 C126 1.3900 . ?
C131 C132 1.3900 . ?
C131 C136 1.3900 . ?
C131 C137 1.5400(11) . ?
C132 C133 1.3900 . ?
C133 C134 1.3900 . ?
C134 C135 1.3900 . ?
C135 C136 1.3900 . ?
